data_4503171
loop_
_publ_author_name
'Lee, Hyang-Yeol'
'Kampf, Jeffery W.'
'Park, Kyo Sung'
'Marsh, E. Neil G.'

_publ_section_title
;
 Covalent Metal&#x2212;Peptide Framework Compounds That Extend in One and
 Two Dimensions
;
_journal_issue 1
_journal_name_full 'Crystal Growth &amp; Design'
_journal_page_first 296
_journal_paper_doi 10.1021/cg700724h
_journal_volume 8
_journal_year 2008
_chemical_absolute_configuration ad
_chemical_formula_moiety 'C18 H32 Cd N6 O8'
_chemical_formula_sum 'C18 H32 Cd N6 O8'
_chemical_formula_weight 572.90
_chemical_name_common Cd(Ala3)2
_chemical_name_systematic
;
 ?
;
_space_group_IT_number 5
_symmetry_cell_setting monoclinic
_symmetry_space_group_name_Hall 'C 2y'
_symmetry_space_group_name_H-M 'C 1 2 1'
_atom_sites_solution_hydrogens geom
_atom_sites_solution_primary direct
_atom_sites_solution_secondary difmap
_audit_creation_method SHELXL-97
_cell_angle_alpha 90.00
_cell_angle_beta 107.3240(10)
_cell_angle_gamma 90.0000
_cell_formula_units_Z 2
_cell_length_a 26.188(3)
_cell_length_b 5.4915(6)
_cell_length_c 9.0351(10)
_cell_measurement_reflns_used 2888
_cell_measurement_temperature 123(2)
_cell_measurement_theta_max 21.76
_cell_measurement_theta_min 2.86
_cell_volume 1240.4(2)
_computing_cell_refinement 'Bruker SMART'
_computing_data_collection 'Bruker SMART-1K'
_computing_data_reduction 'Bruker SAINT'
_computing_molecular_graphics 'Bruker SHELXTL'
_computing_publication_material 'Bruker SHELXTL'
_computing_structure_refinement 'Bruker SHELXTL'
_computing_structure_solution 'Bruker SHELXTL'
_diffrn_ambient_temperature 123(2)
_diffrn_measured_fraction_theta_full 0.997
_diffrn_measured_fraction_theta_max 0.997
_diffrn_measurement_device_type 'CCD area detector'
_diffrn_measurement_method 'phi and omega scans'
_diffrn_radiation_monochromator graphite
_diffrn_radiation_source 'fine-focus sealed tube'
_diffrn_radiation_type MoK\a
_diffrn_radiation_wavelength 0.71073
_diffrn_reflns_av_R_equivalents 0.0639
_diffrn_reflns_av_sigmaI/netI 0.0462
_diffrn_reflns_limit_h_max 29
_diffrn_reflns_limit_h_min -30
_diffrn_reflns_limit_k_max 6
_diffrn_reflns_limit_k_min -6
_diffrn_reflns_limit_l_max 10
_diffrn_reflns_limit_l_min -10
_diffrn_reflns_number 10998
_diffrn_reflns_theta_full 24.79
_diffrn_reflns_theta_max 24.79
_diffrn_reflns_theta_min 2.36
_exptl_absorpt_coefficient_mu 0.933
_exptl_absorpt_correction_T_max 0.9726
_exptl_absorpt_correction_T_min 0.6045
_exptl_absorpt_correction_type multi-scan
_exptl_absorpt_process_details
;
  Blessing, R. Acta Cryst. (1995) A51 33-38.
  Sheldrick, G.  SADABS (Version 2.10) Bruker/Siemens area
  detector absorption and other corrections, University of
  Gottingen, Germany 2003.
;
_exptl_crystal_colour colorless
_exptl_crystal_density_diffrn 1.534
_exptl_crystal_density_method 'not measured'
_exptl_crystal_description needle
_exptl_crystal_F_000 588
_exptl_crystal_size_max 0.60
_exptl_crystal_size_mid 0.03
_exptl_crystal_size_min 0.03
_refine_diff_density_max 0.445
_refine_diff_density_min -0.778
_refine_diff_density_rms 0.080
_refine_ls_abs_structure_details 'Flack H D (1983), Acta Cryst. A39, 876-881'
_refine_ls_abs_structure_Flack 0.00(3)
_refine_ls_extinction_method none
_refine_ls_goodness_of_fit_ref 1.059
_refine_ls_hydrogen_treatment mixed
_refine_ls_matrix_type full
_refine_ls_number_parameters 158
_refine_ls_number_reflns 2144
_refine_ls_number_restraints 1
_refine_ls_restrained_S_all 1.059
_refine_ls_R_factor_all 0.0356
_refine_ls_R_factor_gt 0.0319
_refine_ls_shift/su_max 0.000
_refine_ls_shift/su_mean 0.000
_refine_ls_structure_factor_coef Fsqd
_refine_ls_weighting_details 'calc w=1/[\s^2^(Fo^2^)+(0.0394P)^2^+0.1564P] where P=(Fo^2^+2Fc^2^)/3'
_refine_ls_weighting_scheme calc
_refine_ls_wR_factor_gt 0.0678
_refine_ls_wR_factor_ref 0.0697
_reflns_number_gt 2068
_reflns_number_total 2144
_reflns_threshold_expression >2sigma(I)
_cod_data_source_file cg700724h-file002.cif
_cod_data_source_block temp
_cod_depositor_comments
;
The following automatic conversions were performed:

'_symmetry_cell_setting' value 'Monoclinic' changed to 'monoclinic'
according to /home/saulius/struct/CIF-dictionaries/cif_core.dic
dictionary named 'cif_core.dic' version 2.4.1 from 2010-06-29.

Automatic conversion script
Id: cif_fix_values 1715 2011-07-08 13:25:40Z adriana 
;
_cod_original_sg_symbol_H-M C2
_cod_database_code 4503171

loop_
_symmetry_equiv_pos_as_xyz
'x, y, z'
'-x, y, -z'
'x+1/2, y+1/2, z'
'-x+1/2, y+1/2, -z'

loop_
_atom_site_label
_atom_site_type_symbol
_atom_site_fract_x
_atom_site_fract_y
_atom_site_fract_z
_atom_site_U_iso_or_equiv
_atom_site_adp_type
_atom_site_occupancy
_atom_site_symmetry_multiplicity
_atom_site_calc_flag
_atom_site_refinement_flags
Cd1 Cd 0.0000 0.1558 0.0000 0.01976(14) Uani 1 2 d S
N1 N 0.13459(13) 0.3754(6) 0.5411(4) 0.0184(8) Uani 1 1 d .
H1A H 0.1268 0.2208 0.5482 0.022 Uiso 1 1 calc R
N2 N 0.15243(12) 0.1213(10) 0.8191(4) 0.0180(10) Uani 1 1 d .
H2A H 0.162(2) -0.022(13) 0.773(7) 0.05(2) Uiso 1 1 d .
N3 N 0.04659(14) -0.1663(7) 0.9408(4) 0.0273(9) Uani 1 1 d .
H3A H 0.0681 -0.2273 1.0332 0.049(17) Uiso 1 1 calc R
H3B H 0.0220 -0.2855 0.8975 0.058 Uiso 1 1 calc R
O1 O 0.04145(11) 0.4419(6) 0.1668(3) 0.0213(7) Uani 1 1 d .
O2 O 0.07409(14) 0.1097(7) 0.3042(4) 0.0272(11) Uani 1 1 d .
O3 O 0.17595(12) 0.7081(6) 0.6685(4) 0.0186(10) Uani 1 1 d .
O4 O 0.08771(13) 0.2887(6) 0.9081(4) 0.0243(7) Uani 1 1 d .
C1 C 0.0734(2) 0.3319(9) 0.2801(6) 0.0205(11) Uani 1 1 d .
C2 C 0.11589(16) 0.4932(8) 0.3905(5) 0.0207(10) Uani 1 1 d .
H2B H 0.0993 0.6530 0.4027 0.025 Uiso 1 1 calc R
C3 C 0.16128(18) 0.5378(10) 0.3202(5) 0.0346(12) Uani 1 1 d .
H3C H 0.1883 0.6432 0.3892 0.052 Uiso 1 1 calc R
H3D H 0.1471 0.6168 0.2190 0.052 Uiso 1 1 calc R
H3E H 0.1777 0.3819 0.3072 0.052 Uiso 1 1 calc R
C4 C 0.16296(17) 0.4903(9) 0.6688(6) 0.0170(10) Uani 1 1 d .
C5 C 0.18157(18) 0.3447(8) 0.8186(5) 0.0165(10) Uani 1 1 d .
H5A H 0.1775 0.4498 0.9048 0.020 Uiso 1 1 calc R
C6 C 0.24134(16) 0.2878(8) 0.8510(6) 0.0263(11) Uani 1 1 d .
H6A H 0.2558 0.2244 0.9566 0.039 Uiso 1 1 calc R
H6B H 0.2605 0.4369 0.8401 0.039 Uiso 1 1 calc R
H6C H 0.2459 0.1657 0.7768 0.039 Uiso 1 1 calc R
C7 C 0.10675(16) 0.1122(10) 0.8606(5) 0.0174(13) Uani 1 1 d .
C8 C 0.08033(16) -0.1350(8) 0.8386(5) 0.0195(10) Uani 1 1 d .
H8A H 0.1084 -0.2649 0.8608 0.023 Uiso 1 1 calc R
C9 C 0.04490(17) -0.1573(9) 0.6705(5) 0.0327(12) Uani 1 1 d .
H9A H 0.0290 -0.3203 0.6533 0.049 Uiso 1 1 calc R
H9B H 0.0666 -0.1311 0.6003 0.049 Uiso 1 1 calc R
H9C H 0.0164 -0.0348 0.6502 0.049 Uiso 1 1 calc R

loop_
_atom_site_aniso_label
_atom_site_aniso_U_11
_atom_site_aniso_U_22
_atom_site_aniso_U_33
_atom_site_aniso_U_23
_atom_site_aniso_U_13
_atom_site_aniso_U_12
Cd1 0.0295(2) 0.0111(2) 0.0200(2) 0.000 0.00945(16) 0.000
N1 0.0233(19) 0.015(2) 0.0163(18) 0.0013(15) 0.0050(15) -0.0030(15)
N2 0.0207(15) 0.015(3) 0.0195(16) 0.000(2) 0.0082(12) -0.003(2)
N3 0.031(2) 0.024(2) 0.033(2) 0.0092(18) 0.0200(19) 0.0096(17)
O1 0.0245(16) 0.0197(17) 0.0182(16) 0.0008(14) 0.0042(13) 0.0027(13)
O2 0.0306(15) 0.019(3) 0.0263(16) 0.0000(19) -0.0001(12) -0.0026(18)
O3 0.0253(16) 0.009(3) 0.0236(15) -0.0045(14) 0.0108(13) -0.0030(14)
O4 0.0298(17) 0.0178(19) 0.0303(19) -0.0018(15) 0.0168(15) 0.0025(14)
C1 0.027(2) 0.020(3) 0.020(3) 0.000(3) 0.016(2) 0.000(2)
C2 0.025(2) 0.020(2) 0.015(2) 0.0023(19) 0.0038(18) -0.0019(19)
C3 0.029(2) 0.049(3) 0.028(3) 0.002(2) 0.014(2) -0.014(2)
C4 0.015(2) 0.014(2) 0.024(2) 0.001(2) 0.0086(18) -0.0016(19)
C5 0.021(2) 0.013(2) 0.018(2) -0.0048(18) 0.008(2) -0.004(2)
C6 0.018(2) 0.024(2) 0.035(3) 0.004(2) 0.006(2) 0.0044(19)
C7 0.0189(18) 0.019(4) 0.0163(19) 0.005(2) 0.0083(15) 0.006(2)
C8 0.024(2) 0.013(2) 0.028(3) 0.001(2) 0.0185(19) 0.0039(18)
C9 0.027(3) 0.033(3) 0.040(3) -0.009(2) 0.014(2) -0.010(2)

loop_
_atom_type_symbol
_atom_type_description
_atom_type_scat_dispersion_real
_atom_type_scat_dispersion_imag
_atom_type_scat_source
C C 0.0033 0.0016 'International Tables Vol C Tables 4.2.6.8 and 6.1.1.4'
H H 0.0000 0.0000 'International Tables Vol C Tables 4.2.6.8 and 6.1.1.4'
N N 0.0061 0.0033 'International Tables Vol C Tables 4.2.6.8 and 6.1.1.4'
O O 0.0106 0.0060 'International Tables Vol C Tables 4.2.6.8 and 6.1.1.4'
Cd Cd -0.8075 1.2024 'International Tables Vol C Tables 4.2.6.8 and 6.1.1.4'

loop_
_geom_angle_atom_site_label_1
_geom_angle_atom_site_label_2
_geom_angle_atom_site_label_3
_geom_angle
_geom_angle_site_symmetry_1
_geom_angle_site_symmetry_3
O1 Cd1 O1 90.08(15) . 2
O1 Cd1 N3 124.84(11) . 2_556
O1 Cd1 N3 121.02(12) 2 2_556
O1 Cd1 N3 121.02(12) . 1_554
O1 Cd1 N3 124.84(11) 2 1_554
N3 Cd1 N3 79.50(18) 2_556 1_554
C4 N1 C2 123.1(4) . .
C7 N2 C5 122.8(5) . .
C8 N3 Cd1 121.2(3) . 1_556
C1 O1 Cd1 106.4(3) . .
O2 C1 O1 125.7(5) . .
O2 C1 C2 119.0(5) . .
O1 C1 C2 115.2(4) . .
N1 C2 C3 112.0(4) . .
N1 C2 C1 109.2(3) . .
C3 C2 C1 109.0(4) . .
O3 C4 N1 122.4(5) . .
O3 C4 C5 119.5(5) . .
N1 C4 C5 118.0(4) . .
N2 C5 C4 114.8(4) . .
N2 C5 C6 109.6(4) . .
C4 C5 C6 108.3(4) . .
O4 C7 N2 123.5(5) . .
O4 C7 C8 122.7(4) . .
N2 C7 C8 113.8(4) . .
N3 C8 C7 111.1(3) . .
N3 C8 C9 108.3(3) . .
C7 C8 C9 108.7(4) . .

loop_
_geom_bond_atom_site_label_1
_geom_bond_atom_site_label_2
_geom_bond_distance
_geom_bond_site_symmetry_2
Cd1 O1 2.224(3) .
Cd1 O1 2.224(3) 2
Cd1 N3 2.300(3) 2_556
Cd1 N3 2.300(3) 1_554
N1 C4 1.331(6) .
N1 C2 1.454(5) .
N2 C7 1.357(5) .
N2 C5 1.445(6) .
N3 C8 1.466(5) .
N3 Cd1 2.300(3) 1_556
O1 C1 1.267(6) .
O2 C1 1.238(7) .
O3 C4 1.244(6) .
O4 C7 1.224(6) .
C1 C2 1.535(6) .
C2 C3 1.525(6) .
C4 C5 1.522(7) .
C5 C6 1.536(6) .
C7 C8 1.510(7) .
C8 C9 1.531(6) .

loop_
_geom_hbond_atom_site_label_D
_geom_hbond_atom_site_label_H
_geom_hbond_atom_site_label_A
_geom_hbond_distance_DH
_geom_hbond_distance_HA
_geom_hbond_distance_DA
_geom_hbond_angle_DHA
_geom_hbond_site_symmetry_A
N2 H2A O3 0.95(7) 1.85(7) 2.807(6) 175(5) 1_545
N3 H3A O1 0.92 2.40 2.997(5) 122.8 1_546
